data_2018222
loop_
_publ_author_name
'Kurzak, Krzysztof'
'Ejsmont, Krzysztof'
'Koprek, Katarzyna'

_publ_section_title
;
 A vanadyl Schiff base complex:
 {2,2'-[1,1'-(<i>o</i>-phenylenedinitrilo)bis(ethan-1-yl-1-ylidene)]diphenolato}oxovanadium(IV)
;
_journal_coeditor_code KU3049
_journal_issue 9
_journal_name_full 'Acta Crystallographica Section C'
_journal_page_first m287
_journal_page_last m289
_journal_paper_doi 10.1107/S0108270111028277
_journal_volume 67
_journal_year 2011
_chemical_formula_iupac '[V (C22 H18 N2 O2) O]'
_chemical_formula_moiety 'C22 H18 N2 O3 V'
_chemical_formula_sum 'C22 H18 N2 O3 V'
_chemical_formula_weight 409.32
_chemical_name_systematic
;
{2,2'-[1,1'-(<i>o</i>-phenylenedinitrilo)bis(ethan-1-yl-1-
ylidene)]diphenolato}oxovanadium(IV)
;
_space_group_IT_number 14
_symmetry_cell_setting monoclinic
_symmetry_space_group_name_Hall '-P 2yn'
_symmetry_space_group_name_H-M 'P 1 21/n 1'
_atom_sites_solution_hydrogens geom
_atom_sites_solution_primary direct
_atom_sites_solution_secondary difmap
_audit_creation_method SHELXL-97
_cell_angle_alpha 90.00
_cell_angle_beta 102.867(2)
_cell_angle_gamma 90.00
_cell_formula_units_Z 4
_cell_length_a 9.3715(2)
_cell_length_b 14.2178(2)
_cell_length_c 13.8932(2)
_cell_measurement_reflns_used 11176
_cell_measurement_temperature 293(2)
_cell_measurement_theta_max 25.00
_cell_measurement_theta_min 3.01
_cell_volume 1804.68(5)
_computing_cell_refinement 'CrysAlis RED (Oxford Diffraction, 2008)'
_computing_data_collection 'CrysAlis CCD (Oxford Diffraction, 2008)'
_computing_data_reduction 'CrysAlis RED (Oxford Diffraction, 2008)'
_computing_molecular_graphics 'SHELXTL (Sheldrick, 2008)'
_computing_publication_material 'SHELXL97 (Sheldrick, 2008)'
_computing_structure_refinement 'SHELXL97 (Sheldrick, 2008)'
_computing_structure_solution 'SHELXS97 (Sheldrick, 2008)'
_diffrn_ambient_temperature 293(2)
_diffrn_detector_area_resol_mean 1024
_diffrn_measured_fraction_theta_full 0.997
_diffrn_measured_fraction_theta_max 0.997
_diffrn_measurement_device_type 'Oxford Diffraction Xcalibur'
_diffrn_measurement_method \w
_diffrn_radiation_monochromator graphite
_diffrn_radiation_source 'fine-focus sealed tube'
_diffrn_radiation_type MoK\a
_diffrn_radiation_wavelength 0.71073
_diffrn_reflns_av_R_equivalents 0.0153
_diffrn_reflns_av_sigmaI/netI 0.0112
_diffrn_reflns_limit_h_max 10
_diffrn_reflns_limit_h_min -11
_diffrn_reflns_limit_k_max 14
_diffrn_reflns_limit_k_min -16
_diffrn_reflns_limit_l_max 16
_diffrn_reflns_limit_l_min -16
_diffrn_reflns_number 11176
_diffrn_reflns_theta_full 25.00
_diffrn_reflns_theta_max 25.00
_diffrn_reflns_theta_min 3.01
_diffrn_standards_decay_% 0
_diffrn_standards_interval_count 0
_diffrn_standards_interval_time 0
_diffrn_standards_number 0
_exptl_absorpt_coefficient_mu 0.576
_exptl_absorpt_correction_type none
_exptl_crystal_colour green
_exptl_crystal_density_diffrn 1.507
_exptl_crystal_density_method 'not measured'
_exptl_crystal_description plate
_exptl_crystal_F_000 844
_exptl_crystal_size_max 0.21
_exptl_crystal_size_mid 0.18
_exptl_crystal_size_min 0.16
_refine_diff_density_max 0.211
_refine_diff_density_min -0.262
_refine_ls_extinction_method none
_refine_ls_goodness_of_fit_ref 1.074
_refine_ls_hydrogen_treatment refxyz
_refine_ls_matrix_type full
_refine_ls_number_parameters 307
_refine_ls_number_reflns 3167
_refine_ls_number_restraints 0
_refine_ls_restrained_S_all 1.074
_refine_ls_R_factor_all 0.0266
_refine_ls_R_factor_gt 0.0239
_refine_ls_shift/su_max 0.001
_refine_ls_shift/su_mean 0.000
_refine_ls_structure_factor_coef Fsqd
_refine_ls_weighting_details 'calc w=1/[\s^2^(Fo^2^)+(0.0440P)^2^+0.5075P] where P=(Fo^2^+2Fc^2^)/3'
_refine_ls_weighting_scheme calc
_refine_ls_wR_factor_gt 0.0720
_refine_ls_wR_factor_ref 0.0731
_reflns_number_gt 2872
_reflns_number_total 3167
_reflns_threshold_expression I>2\s(I)
_cod_data_source_file ku3049.cif
_cod_data_source_block I
_cod_original_sg_symbol_H-M 'P 21/n'
_cod_database_code 2018222
_cod_database_fobs_code 2018222

loop_
_symmetry_equiv_pos_as_xyz
'x, y, z'
'-x+1/2, y+1/2, -z+1/2'
'-x, -y, -z'
'x-1/2, -y-1/2, z-1/2'

loop_
_atom_site_type_symbol
_atom_site_label
_atom_site_fract_x
_atom_site_fract_y
_atom_site_fract_z
_atom_site_U_iso_or_equiv
_atom_site_adp_type
_atom_site_calc_flag
_atom_site_occupancy
_atom_site_symmetry_multiplicity
V V1 0.55364(2) 0.075886(17) 0.733235(18) 0.02510(10) Uani d 1 1
O O1 0.74948(11) 0.11592(8) 0.73603(9) 0.0353(3) Uani d 1 1
O O2 0.51093(12) 0.12567(8) 0.60217(8) 0.0375(3) Uani d 1 1
O O3 0.48286(12) 0.14085(8) 0.80343(9) 0.0426(3) Uani d 1 1
N N1 0.64589(13) -0.03791(9) 0.81843(9) 0.0268(3) Uani d 1 1
N N2 0.40308(13) -0.03095(8) 0.67925(9) 0.0260(3) Uani d 1 1
C C1 0.87759(16) 0.08774(10) 0.78680(12) 0.0284(3) Uani d 1 1
C C2 1.00057(18) 0.14262(12) 0.78036(14) 0.0395(4) Uani d 1 1
H H2 0.986(2) 0.1972(15) 0.7382(14) 0.047 Uiso d 1 1
C C3 1.13956(18) 0.11605(13) 0.82570(15) 0.0420(4) Uani d 1 1
H H3 1.222(2) 0.1542(14) 0.8186(15) 0.050 Uiso d 1 1
C C4 1.16285(18) 0.03473(13) 0.88182(14) 0.0392(4) Uani d 1 1
H H4 1.259(2) 0.0182(14) 0.9148(14) 0.047 Uiso d 1 1
C C5 1.04632(17) -0.02008(12) 0.88968(12) 0.0343(4) Uani d 1 1
H H5 1.064(2) -0.0775(13) 0.9272(15) 0.041 Uiso d 1 1
C C6 0.90056(16) 0.00331(10) 0.84205(11) 0.0276(3) Uani d 1 1
C C7 0.78379(16) -0.06238(10) 0.84742(11) 0.0272(3) Uani d 1 1
C C8 0.8277(2) -0.16078(12) 0.88147(14) 0.0376(4) Uani d 1 1
H H8A 0.749(2) -0.2051(15) 0.8608(15) 0.056 Uiso d 1 1
H H8B 0.857(2) -0.1636(15) 0.9525(17) 0.056 Uiso d 1 1
H H8C 0.913(2) -0.1834(15) 0.8548(15) 0.056 Uiso d 1 1
C C9 0.52995(17) -0.09752(10) 0.83256(11) 0.0290(3) Uani d 1 1
C C10 0.5300(2) -0.14546(12) 0.91998(13) 0.0392(4) Uani d 1 1
H H10 0.607(2) -0.1406(14) 0.9739(15) 0.047 Uiso d 1 1
C C11 0.4094(2) -0.19768(13) 0.92931(14) 0.0444(4) Uani d 1 1
H H11 0.409(2) -0.2295(15) 0.9880(15) 0.053 Uiso d 1 1
C C12 0.28730(19) -0.20106(12) 0.85256(13) 0.0398(4) Uani d 1 1
H H12 0.198(2) -0.2361(14) 0.8599(13) 0.048 Uiso d 1 1
C C13 0.28269(17) -0.14958(11) 0.76768(13) 0.0337(3) Uani d 1 1
H H13 0.196(2) -0.1472(13) 0.7151(14) 0.040 Uiso d 1 1
C C14 0.40359(17) -0.09721(10) 0.75639(11) 0.0275(3) Uani d 1 1
C C15 0.32490(15) -0.04205(11) 0.58911(11) 0.0283(3) Uani d 1 1
C C16 0.2599(2) -0.13533(12) 0.55079(14) 0.0391(4) Uani d 1 1
H H16A 0.308(2) -0.1844(17) 0.5912(16) 0.059 Uiso d 1 1
H H16B 0.276(2) -0.1445(15) 0.4898(17) 0.059 Uiso d 1 1
H H16C 0.153(3) -0.1353(15) 0.5486(16) 0.059 Uiso d 1 1
C C17 0.30164(16) 0.03622(11) 0.52007(11) 0.0295(3) Uani d 1 1
C C18 0.17937(19) 0.03406(13) 0.43926(12) 0.0386(4) Uani d 1 1
H H18 0.119(2) -0.0176(14) 0.4329(14) 0.046 Uiso d 1 1
C C19 0.1480(2) 0.10688(14) 0.37328(12) 0.0421(4) Uani d 1 1
H H19 0.060(2) 0.1028(14) 0.3212(15) 0.051 Uiso d 1 1
C C20 0.2425(2) 0.18310(13) 0.38188(12) 0.0407(4) Uani d 1 1
H H20 0.224(2) 0.2327(14) 0.3369(14) 0.049 Uiso d 1 1
C C21 0.36363(19) 0.18700(12) 0.45822(12) 0.0369(4) Uani d 1 1
H H21 0.427(2) 0.2401(15) 0.4656(13) 0.044 Uiso d 1 1
C C22 0.39395(16) 0.11595(11) 0.53024(11) 0.0295(3) Uani d 1 1

loop_
_atom_site_aniso_label
_atom_site_aniso_U_11
_atom_site_aniso_U_22
_atom_site_aniso_U_33
_atom_site_aniso_U_12
_atom_site_aniso_U_13
_atom_site_aniso_U_23
V1 0.02225(15) 0.02103(15) 0.03097(16) -0.00055(9) 0.00368(11) 0.00008(9)
O1 0.0248(5) 0.0298(6) 0.0491(7) -0.0011(4) 0.0037(5) 0.0105(5)
O2 0.0356(6) 0.0357(6) 0.0366(6) -0.0084(5) -0.0015(5) 0.0093(5)
O3 0.0356(6) 0.0396(7) 0.0537(7) 0.0004(5) 0.0123(6) -0.0128(6)
N1 0.0266(6) 0.0252(6) 0.0281(6) -0.0023(5) 0.0052(5) 0.0020(5)
N2 0.0245(6) 0.0235(6) 0.0305(6) -0.0005(5) 0.0068(5) -0.0001(5)
C1 0.0240(7) 0.0263(7) 0.0352(8) -0.0001(6) 0.0070(6) -0.0037(6)
C2 0.0308(8) 0.0314(9) 0.0569(11) -0.0032(7) 0.0108(8) 0.0034(8)
C3 0.0262(8) 0.0378(9) 0.0631(12) -0.0048(7) 0.0120(8) -0.0077(8)
C4 0.0235(8) 0.0413(10) 0.0502(10) 0.0033(7) 0.0023(7) -0.0100(8)
C5 0.0306(8) 0.0340(8) 0.0358(8) 0.0047(7) 0.0019(7) -0.0026(7)
C6 0.0263(7) 0.0275(7) 0.0282(7) 0.0009(6) 0.0047(6) -0.0043(6)
C7 0.0298(8) 0.0271(8) 0.0239(7) 0.0011(6) 0.0042(6) 0.0007(6)
C8 0.0375(9) 0.0295(8) 0.0436(10) 0.0026(7) 0.0042(8) 0.0073(7)
C9 0.0293(8) 0.0250(7) 0.0336(8) -0.0025(6) 0.0091(6) 0.0016(6)
C10 0.0397(9) 0.0415(9) 0.0357(9) -0.0046(7) 0.0071(7) 0.0084(7)
C11 0.0494(10) 0.0431(10) 0.0448(10) -0.0040(8) 0.0189(8) 0.0135(8)
C12 0.0377(9) 0.0338(9) 0.0528(10) -0.0052(7) 0.0206(8) 0.0049(8)
C13 0.0280(8) 0.0320(8) 0.0425(9) -0.0030(6) 0.0113(7) -0.0016(7)
C14 0.0291(7) 0.0228(7) 0.0321(8) -0.0011(6) 0.0102(6) -0.0003(6)
C15 0.0236(7) 0.0294(8) 0.0330(8) -0.0008(6) 0.0083(6) -0.0055(6)
C16 0.0455(10) 0.0323(9) 0.0393(9) -0.0090(7) 0.0088(8) -0.0084(7)
C17 0.0295(8) 0.0314(8) 0.0275(7) 0.0031(6) 0.0065(6) -0.0039(6)
C18 0.0365(9) 0.0448(10) 0.0320(8) -0.0021(8) 0.0022(7) -0.0073(7)
C19 0.0393(9) 0.0556(11) 0.0277(8) 0.0118(8) -0.0003(7) -0.0042(8)
C20 0.0508(10) 0.0402(9) 0.0300(8) 0.0148(8) 0.0070(7) 0.0037(7)
C21 0.0449(9) 0.0314(8) 0.0337(8) 0.0033(7) 0.0071(7) 0.0029(7)
C22 0.0307(8) 0.0297(8) 0.0280(7) 0.0040(6) 0.0064(6) -0.0018(6)

loop_
_atom_type_symbol
_atom_type_description
_atom_type_scat_dispersion_real
_atom_type_scat_dispersion_imag
_atom_type_scat_source
C C 0.0033 0.0016 'International Tables Vol C Tables 4.2.6.8 and 6.1.1.4'
H H 0.0000 0.0000 'International Tables Vol C Tables 4.2.6.8 and 6.1.1.4'
N N 0.0061 0.0033 'International Tables Vol C Tables 4.2.6.8 and 6.1.1.4'
O O 0.0106 0.0060 'International Tables Vol C Tables 4.2.6.8 and 6.1.1.4'
V V 0.3005 0.5294 'International Tables Vol C Tables 4.2.6.8 and 6.1.1.4'

loop_
_geom_angle_atom_site_label_1
_geom_angle_atom_site_label_2
_geom_angle_atom_site_label_3
_geom_angle
O3 V1 O2 109.97(6)
O3 V1 O1 110.10(6)
O2 V1 O1 84.58(5)
O3 V1 N1 106.28(6)
O2 V1 N1 143.52(5)
O1 V1 N1 86.82(5)
O3 V1 N2 107.51(5)
O2 V1 N2 86.90(5)
O1 V1 N2 142.12(5)
N1 V1 N2 78.51(5)
C1 O1 V1 132.72(10)
C22 O2 V1 130.31(10)
C7 N1 C9 121.93(12)
C7 N1 V1 129.66(10)
C9 N1 V1 107.96(9)
C15 N2 C14 123.06(12)
C15 N2 V1 128.12(10)
C14 N2 V1 108.70(9)
O1 C1 C2 117.35(14)
O1 C1 C6 124.13(13)
C2 C1 C6 118.40(14)
C3 C2 C1 121.71(17)
C3 C2 H2 119.6(12)
C1 C2 H2 118.4(12)
C2 C3 C4 120.31(16)
C2 C3 H3 119.9(12)
C4 C3 H3 119.8(12)
C5 C4 C3 119.54(15)
C5 C4 H4 120.7(12)
C3 C4 H4 119.7(12)
C4 C5 C6 122.22(16)
C4 C5 H5 119.0(12)
C6 C5 H5 118.7(12)
C1 C6 C5 117.79(14)
C1 C6 C7 123.20(13)
C5 C6 C7 118.91(14)
N1 C7 C6 121.02(13)
N1 C7 C8 121.64(14)
C6 C7 C8 117.23(13)
C7 C8 H8A 112.1(13)
C7 C8 H8B 110.9(13)
H8A C8 H8B 107.6(17)
C7 C8 H8C 111.5(12)
H8A C8 H8C 107.4(18)
H8B C8 H8C 107.1(17)
C10 C9 C14 119.75(14)
C10 C9 N1 123.97(15)
C14 C9 N1 115.84(13)
C11 C10 C9 120.20(17)
C11 C10 H10 118.3(12)
C9 C10 H10 121.4(12)
C12 C11 C10 120.05(16)
C12 C11 H11 119.6(12)
C10 C11 H11 120.3(12)
C11 C12 C13 120.30(15)
C11 C12 H12 120.5(11)
C13 C12 H12 119.0(11)
C12 C13 C14 120.53(16)
C12 C13 H13 121.6(11)
C14 C13 H13 117.8(11)
C13 C14 C9 118.99(14)
C13 C14 N2 124.81(14)
C9 C14 N2 115.50(13)
N2 C15 C17 120.50(13)
N2 C15 C16 122.63(15)
C17 C15 C16 116.83(14)
C15 C16 H16A 109.7(13)
C15 C16 H16B 108.7(14)
H16A C16 H16B 107.0(19)
C15 C16 H16C 109.7(13)
H16A C16 H16C 111.3(18)
H16B C16 H16C 110.4(19)
C22 C17 C18 117.79(15)
C22 C17 C15 123.33(13)
C18 C17 C15 118.88(14)
C19 C18 C17 121.97(17)
C19 C18 H18 120.1(12)
C17 C18 H18 117.9(12)
C18 C19 C20 119.64(16)
C18 C19 H19 118.3(12)
C20 C19 H19 122.1(12)
C21 C20 C19 120.05(16)
C21 C20 H20 119.1(12)
C19 C20 H20 120.8(12)
C20 C21 C22 121.52(17)
C20 C21 H21 120.3(11)
C22 C21 H21 118.1(11)
O2 C22 C21 117.85(14)
O2 C22 C17 123.22(14)
C21 C22 C17 118.88(14)

loop_
_geom_bond_atom_site_label_1
_geom_bond_atom_site_label_2
_geom_bond_distance
V1 O3 1.5913(11)
V1 O2 1.9111(11)
V1 O1 1.9137(11)
V1 N1 2.0761(12)
V1 N2 2.0951(12)
O1 C1 1.3124(18)
O2 C22 1.3159(18)
N1 C7 1.3121(19)
N1 C9 1.4256(19)
N2 C15 1.3120(19)
N2 C14 1.4260(19)
C1 C2 1.411(2)
C1 C6 1.415(2)
C2 C3 1.368(2)
C2 H2 0.96(2)
C3 C4 1.384(3)
C3 H3 0.97(2)
C4 C5 1.366(2)
C4 H4 0.94(2)
C5 C6 1.418(2)
C5 H5 0.962(19)
C6 C7 1.453(2)
C7 C8 1.505(2)
C8 H8A 0.96(2)
C8 H8B 0.96(2)
C8 H8C 1.01(2)
C9 C10 1.393(2)
C9 C14 1.401(2)
C10 C11 1.383(2)
C10 H10 0.92(2)
C11 C12 1.380(3)
C11 H11 0.93(2)
C12 C13 1.380(2)
C12 H12 1.00(2)
C13 C14 1.394(2)
C13 H13 0.967(19)
C15 C17 1.454(2)
C15 C16 1.506(2)
C16 H16A 0.95(2)
C16 H16B 0.90(2)
C16 H16C 0.99(2)
C17 C22 1.414(2)
C17 C18 1.415(2)
C18 C19 1.371(3)
C18 H18 0.92(2)
C19 C20 1.388(3)
C19 H19 0.97(2)
C20 C21 1.371(2)
C20 H20 0.93(2)
C21 C22 1.406(2)
C21 H21 0.95(2)

loop_
_geom_hbond_atom_site_label_D
_geom_hbond_atom_site_label_H
_geom_hbond_atom_site_label_A
_geom_hbond_site_symmetry_A
_geom_hbond_distance_DH
_geom_hbond_distance_HA
_geom_hbond_distance_DA
_geom_hbond_angle_DHA
C3 H3 O3 1_655 0.97(2) 2.51(2) 3.319(2) 141.5(16)
C8 H8C O2 2_646 1.01(2) 2.84(2) 3.377(2) 114.3(15)
C16 H16B O2 3_656 0.90(2) 2.61(2) 3.344(2) 138.6(18)

loop_
_geom_torsion_atom_site_label_1
_geom_torsion_atom_site_label_2
_geom_torsion_atom_site_label_3
_geom_torsion_atom_site_label_4
_geom_torsion
O3 V1 O1 C1 95.90(15)
O2 V1 O1 C1 -154.80(15)
N1 V1 O1 C1 -10.28(14)
N2 V1 O1 C1 -76.93(16)
O3 V1 O2 C22 -83.19(14)
O1 V1 O2 C22 167.37(14)
N1 V1 O2 C22 90.20(15)
N2 V1 O2 C22 24.32(13)
O3 V1 N1 C7 -114.23(13)
O2 V1 N1 C7 72.25(16)
O1 V1 N1 C7 -4.21(13)
N2 V1 N1 C7 140.68(14)
O3 V1 N1 C9 73.43(10)
O2 V1 N1 C9 -100.09(11)
O1 V1 N1 C9 -176.55(10)
N2 V1 N1 C9 -31.66(9)
O3 V1 N2 C15 109.36(13)
O2 V1 N2 C15 -0.61(13)
O1 V1 N2 C15 -77.70(15)
N1 V1 N2 C15 -147.00(13)
O3 V1 N2 C14 -74.49(10)
O2 V1 N2 C14 175.54(9)
O1 V1 N2 C14 98.45(11)
N1 V1 N2 C14 29.15(9)
V1 O1 C1 C2 -171.12(12)
V1 O1 C1 C6 13.0(2)
O1 C1 C2 C3 -176.00(16)
C6 C1 C2 C3 0.1(3)
C1 C2 C3 C4 -1.7(3)
C2 C3 C4 C5 1.6(3)
C3 C4 C5 C6 0.0(3)
O1 C1 C6 C5 177.23(14)
C2 C1 C6 C5 1.4(2)
O1 C1 C6 C7 0.8(2)
C2 C1 C6 C7 -175.01(15)
C4 C5 C6 C1 -1.5(2)
C4 C5 C6 C7 175.09(15)
C9 N1 C7 C6 -173.29(13)
V1 N1 C7 C6 15.3(2)
C9 N1 C7 C8 10.6(2)
V1 N1 C7 C8 -160.83(12)
C1 C6 C7 N1 -14.5(2)
C5 C6 C7 N1 169.09(14)
C1 C6 C7 C8 161.77(15)
C5 C6 C7 C8 -14.6(2)
C7 N1 C9 C10 44.5(2)
V1 N1 C9 C10 -142.46(14)
C7 N1 C9 C14 -143.12(14)
V1 N1 C9 C14 29.93(15)
C14 C9 C10 C11 4.2(3)
N1 C9 C10 C11 176.35(16)
C9 C10 C11 C12 -1.2(3)
C10 C11 C12 C13 -2.5(3)
C11 C12 C13 C14 3.1(3)
C12 C13 C14 C9 -0.1(2)
C12 C13 C14 N2 -170.01(15)
C10 C9 C14 C13 -3.6(2)
N1 C9 C14 C13 -176.33(13)
C10 C9 C14 N2 167.28(14)
N1 C9 C14 N2 -5.46(19)
C15 N2 C14 C13 -35.0(2)
V1 N2 C14 C13 148.58(13)
C15 N2 C14 C9 154.70(14)
V1 N2 C14 C9 -21.68(15)
C14 N2 C15 C17 165.67(13)
V1 N2 C15 C17 -18.7(2)
C14 N2 C15 C16 -16.5(2)
V1 N2 C15 C16 159.16(12)
N2 C15 C17 C22 21.5(2)
C16 C15 C17 C22 -156.47(15)
N2 C15 C17 C18 -157.38(14)
C16 C15 C17 C18 24.7(2)
C22 C17 C18 C19 -1.2(2)
C15 C17 C18 C19 177.72(15)
C17 C18 C19 C20 3.7(3)
C18 C19 C20 C21 -2.4(3)
C19 C20 C21 C22 -1.3(3)
V1 O2 C22 C21 154.48(12)
V1 O2 C22 C17 -28.1(2)
C20 C21 C22 O2 -178.79(15)
C20 C21 C22 C17 3.7(2)
C18 C17 C22 O2 -179.80(14)
C15 C17 C22 O2 1.3(2)
C18 C17 C22 C21 -2.4(2)
C15 C17 C22 C21 178.68(14)
